data_9015747
loop_
_publ_author_name
'Mills, S. J.'
'Kolitsch, U.'
'Miyawaki, R.'
'Hatert, F.'
'Poirier, G.'
'Kampf, A. R.'
'Matsubara, S.'
'Tillmanns, E.'

_publ_section_title
;
 Pb3Fe3+2(PO4)4(H2O), a new octahedral-tetrahedral framework structure
 with double-strand chains
 T = 220 C
;
_journal_name_full 'European Journal of Mineralogy'
_journal_page_first 595
_journal_page_last 604
_journal_paper_doi 10.1127/0935-1221/2010/0022-2048
_journal_volume 22
_journal_year 2010
_chemical_compound_source Synthetic
_chemical_formula_sum 'Fe2 H2 O17 P4 Pb3'
_space_group_IT_number 92
_symmetry_space_group_name_Hall 'P 4abw 2nw'
_symmetry_space_group_name_H-M 'P 41 21 2'
_cell_angle_alpha 90
_cell_angle_beta 90
_cell_angle_gamma 90
_cell_formula_units_Z 4
_cell_length_a 9.0440
_cell_length_b 9.0440
_cell_length_c 16.766
_cell_volume 1371.357
_database_code_amcsd 0017730
_exptl_crystal_density_diffrn 5.479
_cod_original_formula_sum 'Pb3 Fe2 P4 O17 H2'
_cod_database_code 9015747
_amcsd_formula_title Pb3Fe2(PO4)4(H2O)

loop_
_space_group_symop_operation_xyz
x,y,z
y,x,-z
1/2-y,1/2+x,1/4+z
1/2-x,1/2+y,1/4-z
-x,-y,1/2+z
-y,-x,1/2-z
1/2+y,1/2-x,3/4+z
1/2+x,1/2-y,3/4-z

loop_
_atom_site_aniso_label
_atom_site_aniso_U_11
_atom_site_aniso_U_22
_atom_site_aniso_U_33
_atom_site_aniso_U_12
_atom_site_aniso_U_13
_atom_site_aniso_U_23
Pb1 0.01320 0.01320 0.01400 -0.00260 0.00283 -0.00283
Pb2 0.02560 0.02700 0.01210 -0.00600 -0.00060 0.00070
Fe 0.00400 0.00660 0.00330 -0.00030 0.00010 -0.00040
P1 0.00590 0.01140 0.00340 0.00210 0.00080 -0.00070
P2 0.01390 0.00210 0.00630 -0.00220 0.00080 0.00010
O1 0.02100 0.02500 0.00400 -0.00200 0.00100 -0.00100
O2 0.00800 0.01700 0.01800 -0.00400 -0.00200 -0.00600
O3 0.02700 0.01200 0.01500 0.01100 0.00400 0.00000
O4 0.00900 0.01200 0.00900 0.00700 -0.00600 -0.00300
O5 0.01000 0.01400 0.00800 0.00900 0.00200 0.00200
O6 0.01100 0.00600 0.00500 -0.00100 0.00000 0.00300
O7 0.01600 0.02500 0.00600 0.00100 0.00400 0.00500
O8 0.00900 0.01000 0.01800 -0.00700 -0.00200 0.00300

loop_
_atom_site_label
_atom_site_fract_x
_atom_site_fract_y
_atom_site_fract_z
_atom_site_occupancy
_atom_site_U_iso_or_equiv
_atom_site_type_symbol
_atom_site_attached_hydrogens
Pb1 0.13213 0.13213 0.00000 1.00000 0.01348 Pb 0
Pb2 0.07837 0.34364 0.26523 1.00000 0.02156 Pb 0
Fe 0.50030 0.25894 0.12075 1.00000 0.00470 Fe 0
P1 0.22830 0.49200 0.07791 1.00000 0.00690 P 0
P2 0.46810 0.26870 0.31889 1.00000 0.00740 P 0
O1 0.52260 0.22190 0.23800 1.00000 0.01700 O 0
O2 0.10250 0.38160 0.06750 1.00000 0.01430 O 0
O3 0.34010 0.37720 0.31490 1.00000 0.01800 O 0
O4 0.35890 0.42440 0.12520 1.00000 0.01020 O 0
O5 0.09600 0.16840 0.38090 1.00000 0.01060 O 0
O6 0.42340 0.12810 0.36650 1.00000 0.00740 O 0
O7 0.21690 0.04490 0.25280 1.00000 0.01570 O 0
O8 0.32450 0.12190 0.11900 1.00000 0.01300 O 0
Wat -0.15000 0.08200 0.23750 0.50000 0.01000 O 2

loop_
_cod_changelog_entry_id
_cod_changelog_entry_author
_cod_changelog_entry_date
_cod_changelog_entry_text
1
;cod-tools version 3.8.0
Id: cif_guess_AMCSD_atom_types 9574 2023-05-10 09:00:05Z saulius
;
2023-05-10T18:56:20+03:00
;Derived atom types and hydrogen counts
from atom names that follow the AMCSD naming convention
(Wat == water, O-H == hydroxyl).
;

loop_
_cod_related_entry_id
_cod_related_entry_database
_cod_related_entry_code
1 AMCSD 0017730
